data_2103872
loop_
_publ_author_name
'Melguizo, Manuel'
'Quesada, Antonio'
'Low, John N.'
'Glidewell, Christopher'

_publ_section_title
;
 Supramolecular structures of <i>N</i>^4^-substituted
 2,4-diamino-6-benzyloxy-5-nitrosopyrimidines
;
_journal_issue 2
_journal_name_full 'Acta Crystallographica Section B'
_journal_page_first 263
_journal_page_last 276
_journal_paper_doi 10.1107/S0108768103002477
_journal_volume 59
_journal_year 2003
_chemical_formula_moiety 'C17 H15 N5 O2'
_chemical_formula_sum 'C17 H15 N5 O2'
_chemical_formula_weight 321.34
_chemical_name_systematic
;
 2-Amino-6-benzyloxy-4-(N-phenylamino)-5-nitrosopyrimidine
;
_space_group_IT_number 1
_symmetry_cell_setting triclinic
_symmetry_space_group_name_Hall 'P 1'
_symmetry_space_group_name_H-M 'P 1'
_atom_sites_solution_hydrogens geom
_atom_sites_solution_primary direct
_atom_sites_solution_secondary difmap
_cell_angle_alpha 79.851(2)
_cell_angle_beta 87.346(2)
_cell_angle_gamma 89.692(5)
_cell_formula_units_Z 1
_cell_length_a 4.7622(3)
_cell_length_b 5.8123(4)
_cell_length_c 13.5635(11)
_cell_measurement_reflns_used 2993
_cell_measurement_temperature 120(2)
_cell_measurement_theta_max 27.44
_cell_measurement_theta_min 3.05
_cell_volume 369.16(5)
_computing_cell_refinement 'DENZO-SMN (Otwinowski & Minor, 1997)'
_computing_data_collection 'Kappa-CCD server software (Nonius, 1997)'
_computing_data_reduction 'DENZO-SMN (Otwinowski & Minor, 1997)'
_computing_molecular_graphics 'PLATON (Spek, 2002)'
_computing_publication_material 'SHELXL-97 (Sheldrick, 1997a) and PRPKAPPA (Ferguson, 1999)'
_computing_structure_refinement 'SHELXL-97 (Sheldrick, 1997a)'
_computing_structure_solution 'SHELXS-97 (Sheldrick, 1997b)'
_diffrn_ambient_temperature 120(2)
_diffrn_measured_fraction_theta_full 0.994
_diffrn_measured_fraction_theta_max 0.973
_diffrn_measurement_device_type Kappa-CCD
_diffrn_measurement_method '\f scans, and \w scans with \k offsets'
_diffrn_radiation_monochromator graphite
_diffrn_radiation_source 'fine-focus sealed X-ray tube'
_diffrn_radiation_type 'Mo K\a'
_diffrn_radiation_wavelength 0.71073
_diffrn_reflns_av_R_equivalents 0.071
_diffrn_reflns_av_sigmaI/netI 0.0813
_diffrn_reflns_limit_h_max 6
_diffrn_reflns_limit_h_min -6
_diffrn_reflns_limit_k_max 7
_diffrn_reflns_limit_k_min -7
_diffrn_reflns_limit_l_max 17
_diffrn_reflns_limit_l_min -17
_diffrn_reflns_number 5085
_diffrn_reflns_theta_full 25.00
_diffrn_reflns_theta_max 27.44
_diffrn_reflns_theta_min 3.05
_diffrn_standards_decay_% 0
_exptl_absorpt_coefficient_mu 0.100
_exptl_absorpt_correction_T_max 0.998
_exptl_absorpt_correction_T_min 0.895
_exptl_absorpt_correction_type multi-scan
_exptl_absorpt_process_details 'DENZO-SMN (Otwinowski & Minor, 1997)'
_exptl_crystal_colour orange
_exptl_crystal_density_diffrn 1.445
_exptl_crystal_density_method 'not measured'
_exptl_crystal_description plate
_exptl_crystal_F_000 168
_exptl_crystal_size_max 0.40
_exptl_crystal_size_mid 0.14
_exptl_crystal_size_min 0.02
_refine_diff_density_max 0.240
_refine_diff_density_min -0.281
_refine_ls_extinction_method none
_refine_ls_goodness_of_fit_ref 1.044
_refine_ls_hydrogen_treatment constr
_refine_ls_matrix_type full
_refine_ls_number_parameters 217
_refine_ls_number_reflns 2993
_refine_ls_number_restraints 3
_refine_ls_restrained_S_all 1.043
_refine_ls_R_factor_all 0.0744
_refine_ls_R_factor_gt 0.0510
_refine_ls_shift/su_max 0.000
_refine_ls_shift/su_mean 0.000
_refine_ls_structure_factor_coef Fsqd
_refine_ls_weighting_details 'w=1/[\s^2^(Fo^2^)+(0.0712P)^2^] where P=(Fo^2^+2Fc^2^)/3'
_refine_ls_weighting_scheme calc
_refine_ls_wR_factor_gt 0.1157
_refine_ls_wR_factor_ref 0.1362
_reflns_number_gt 2348
_reflns_number_total 2993
_reflns_threshold_expression >2\s(I)
_cod_data_source_file na0145.cif
_cod_data_source_block 5
_cod_depositor_comments
;
The following automatic conversions were performed:
'_exptl_absorpt_correction_type' value 'Multi-scan' changed to
'multi-scan' according to
'/home/saulius/struct/CIF-dictionaries/cif_core.dic' dictionary named
'cif_core.dic' version 2.4.1 from 2010-06-29.

Automatic conversion script
Id: cif_fix_enum 1527 2010-12-29 10:47:43Z saulius 

The following automatic conversions were performed:

'_exptl_absorpt_correction_type' value 'Multi-scan' changed to
'multi-scan' according to
/home/saulius/struct/CIF-dictionaries/cif_core.dic dictionary named
'cif_core.dic' version 2.4.1 from 2010-06-29.

Automatic conversion script
Id: cif_fix_values 1715 2011-07-08 13:25:40Z adriana 
;
_cod_database_code 2103872
_cod_database_fobs_code 2103872

loop_
_symmetry_equiv_pos_as_xyz
'x, y, z'

loop_
_atom_site_label
_atom_site_fract_x
_atom_site_fract_y
_atom_site_fract_z
_atom_site_U_iso_or_equiv
_atom_site_adp_type
_atom_site_calc_flag
_atom_site_refinement_flags
_atom_site_occupancy
_atom_site_type_symbol
O5 0.6912(4) 0.6660(4) 0.42918(16) 0.0242(5) Uani d . 1 O
O6 0.8705(4) 0.9113(4) 0.66886(15) 0.0220(5) Uani d . 1 O
N1 0.5250(5) 1.1914(4) 0.64857(18) 0.0184(5) Uani d . 1 N
N2 0.1834(5) 1.4673(4) 0.62031(19) 0.0214(6) Uani d . 1 N
N3 0.2449(5) 1.2380(4) 0.50086(19) 0.0190(6) Uani d . 1 N
N4 0.3122(5) 0.9852(4) 0.38606(18) 0.0196(6) Uani d . 1 N
N5 0.7492(5) 0.7482(4) 0.50760(18) 0.0193(6) Uani d . 1 N
C2 0.3201(6) 1.2946(5) 0.5867(2) 0.0168(6) Uani d . 1 C
C4 0.3793(5) 1.0606(5) 0.4697(2) 0.0154(6) Uani d . 1 C
C5 0.6021(6) 0.9377(5) 0.5265(2) 0.0170(6) Uani d . 1 C
C6 0.6623(5) 1.0205(5) 0.6159(2) 0.0172(6) Uani d . 1 C
C41 0.1099(6) 1.0710(5) 0.3147(2) 0.0189(7) Uani d . 1 C
C42 -0.0391(6) 1.2776(5) 0.3116(2) 0.0216(7) Uani d . 1 C
C43 -0.2282(6) 1.3425(6) 0.2366(2) 0.0252(7) Uani d . 1 C
C44 -0.2703(6) 1.2034(6) 0.1654(2) 0.0256(7) Uani d . 1 C
C45 -0.1259(6) 0.9967(6) 0.1689(2) 0.0274(7) Uani d . 1 C
C46 0.0648(6) 0.9304(6) 0.2431(2) 0.0252(7) Uani d . 1 C
C61 0.6786(6) 0.8086(5) 0.8404(2) 0.0213(7) Uani d . 1 C
C62 0.5716(6) 0.5998(6) 0.8193(2) 0.0258(7) Uani d . 1 C
C63 0.3680(7) 0.4723(6) 0.8835(3) 0.0364(9) Uani d . 1 C
C64 0.2753(7) 0.5501(7) 0.9694(3) 0.0423(10) Uani d . 1 C
C65 0.3834(7) 0.7516(7) 0.9927(3) 0.0402(10) Uani d . 1 C
C66 0.5845(7) 0.8847(6) 0.9278(2) 0.0295(8) Uani d . 1 C
C67 0.8942(6) 0.9502(5) 0.7712(2) 0.0208(7) Uani d . 1 C
H2A 0.0473 1.5407 0.5860 0.026 Uiso calc R 1 H
H2B 0.2291 1.5083 0.6769 0.026 Uiso calc R 1 H
H4 0.4083 0.8633 0.3732 0.023 Uiso calc R 1 H
H42 -0.0123 1.3738 0.3603 0.026 Uiso calc R 1 H
H43 -0.3300 1.4843 0.2341 0.030 Uiso calc R 1 H
H44 -0.3989 1.2507 0.1143 0.031 Uiso calc R 1 H
H45 -0.1563 0.8999 0.1208 0.033 Uiso calc R 1 H
H46 0.1655 0.7882 0.2453 0.030 Uiso calc R 1 H
H62 0.6382 0.5442 0.7607 0.031 Uiso calc R 1 H
H63 0.2937 0.3324 0.8678 0.044 Uiso calc R 1 H
H64 0.1358 0.4640 1.0129 0.051 Uiso calc R 1 H
H65 0.3219 0.8016 1.0531 0.048 Uiso calc R 1 H
H66 0.6555 1.0257 0.9435 0.035 Uiso calc R 1 H
H67A 0.8668 1.1182 0.7734 0.025 Uiso calc R 1 H
H67B 1.0848 0.9060 0.7938 0.025 Uiso calc R 1 H

loop_
_atom_site_aniso_label
_atom_site_aniso_U_11
_atom_site_aniso_U_22
_atom_site_aniso_U_33
_atom_site_aniso_U_12
_atom_site_aniso_U_13
_atom_site_aniso_U_23
O5 0.0259(11) 0.0267(12) 0.0221(12) 0.0076(9) -0.0039(9) -0.0100(9)
O6 0.0225(11) 0.0290(12) 0.0148(11) 0.0070(9) -0.0034(8) -0.0047(9)
N1 0.0151(11) 0.0225(13) 0.0186(13) 0.0047(10) -0.0035(9) -0.0061(10)
N2 0.0200(13) 0.0231(14) 0.0222(14) 0.0066(10) -0.0043(10) -0.0065(11)
N3 0.0213(13) 0.0171(13) 0.0193(14) 0.0032(11) -0.0011(10) -0.0055(11)
N4 0.0224(12) 0.0198(14) 0.0176(14) 0.0038(10) -0.0019(10) -0.0062(11)
N5 0.0215(13) 0.0200(14) 0.0169(13) -0.0008(11) 0.0029(10) -0.0060(11)
C2 0.0161(14) 0.0188(16) 0.0154(15) 0.0023(11) 0.0004(11) -0.0032(12)
C4 0.0108(14) 0.0175(15) 0.0173(16) 0.0017(11) -0.0010(11) -0.0011(12)
C5 0.0159(15) 0.0168(15) 0.0180(16) 0.0005(11) -0.0005(12) -0.0022(12)
C6 0.0150(15) 0.0185(15) 0.0172(16) -0.0026(12) 0.0011(11) -0.0011(12)
C41 0.0168(14) 0.0236(17) 0.0167(16) -0.0037(12) -0.0004(12) -0.0042(13)
C42 0.0196(15) 0.0258(17) 0.0200(17) 0.0048(12) -0.0051(12) -0.0045(13)
C43 0.0204(15) 0.0264(18) 0.0285(18) 0.0072(12) -0.0056(12) -0.0027(15)
C44 0.0231(16) 0.0333(19) 0.0200(17) 0.0004(14) -0.0094(12) -0.0018(14)
C45 0.0329(18) 0.0322(19) 0.0199(16) -0.0051(14) -0.0038(13) -0.0116(14)
C46 0.0289(18) 0.0286(18) 0.0200(16) 0.0040(14) -0.0006(13) -0.0093(14)
C61 0.0218(15) 0.0257(17) 0.0162(15) 0.0049(12) -0.0050(11) -0.0027(13)
C62 0.0268(16) 0.0242(17) 0.0265(17) 0.0049(13) -0.0070(13) -0.0031(14)
C63 0.033(2) 0.0297(19) 0.042(2) 0.0003(15) -0.0099(16) 0.0075(16)
C64 0.0235(18) 0.059(3) 0.034(2) 0.0045(18) 0.0004(15) 0.0188(19)
C65 0.0355(19) 0.064(3) 0.0191(18) 0.0122(19) 0.0014(14) -0.0023(18)
C66 0.0321(18) 0.034(2) 0.0231(18) 0.0083(15) -0.0030(13) -0.0075(15)
C67 0.0186(14) 0.0274(18) 0.0177(15) 0.0055(12) -0.0112(11) -0.0049(13)

loop_
_atom_type_symbol
_atom_type_description
_atom_type_scat_dispersion_real
_atom_type_scat_dispersion_imag
_atom_type_scat_source
C C 0.0033 0.0016 'International Tables Vol C Tables 4.2.6.8 and 6.1.1.4'
H H 0.0000 0.0000 'International Tables Vol C Tables 4.2.6.8 and 6.1.1.4'
N N 0.0061 0.0033 'International Tables Vol C Tables 4.2.6.8 and 6.1.1.4'
O O 0.0106 0.0060 'International Tables Vol C Tables 4.2.6.8 and 6.1.1.4'

loop_
_geom_angle_atom_site_label_1
_geom_angle_atom_site_label_2
_geom_angle_atom_site_label_3
_geom_angle
_geom_angle_publ_flag
C6 O6 C67 117.7(2) no
C6 N1 C2 114.7(2) no
C2 N2 H2A 120.0 no
C2 N2 H2B 120.0 no
H2A N2 H2B 120.0 no
C2 N3 C4 117.3(2) no
C4 N4 C41 130.2(3) no
C4 N4 H4 114.9 no
C41 N4 H4 114.9 no
O5 N5 C5 117.4(2) no
N3 C2 N2 118.2(3) no
N3 C2 N1 127.7(2) no
N2 C2 N1 114.1(3) no
N3 C4 N4 121.8(2) no
N3 C4 C5 121.0(2) no
N4 C4 C5 117.2(2) no
N5 C5 C6 116.5(2) no
N5 C5 C4 128.2(3) no
C6 C5 C4 115.2(2) no
N1 C6 O6 119.8(2) no
N1 C6 C5 124.0(2) no
O6 C6 C5 116.2(2) no
C42 C41 C46 119.5(3) no
C42 C41 N4 125.3(3) no
C46 C41 N4 115.2(3) no
C41 C42 C43 119.3(3) no
C41 C42 H42 120.4 no
C43 C42 H42 120.4 no
C44 C43 C42 121.0(3) no
C44 C43 H43 119.5 no
C42 C43 H43 119.5 no
C45 C44 C43 120.0(3) no
C45 C44 H44 120.0 no
C43 C44 H44 120.0 no
C44 C45 C46 119.6(3) no
C44 C45 H45 120.2 no
C46 C45 H45 120.2 no
C45 C46 C41 120.6(3) no
C45 C46 H46 119.7 no
C41 C46 H46 119.7 no
C66 C61 C62 119.0(3) no
C66 C61 C67 119.6(3) no
C62 C61 C67 121.4(3) no
C63 C62 C61 120.7(3) no
C63 C62 H62 119.7 no
C61 C62 H62 119.7 no
C64 C63 C62 119.8(3) no
C64 C63 H63 120.1 no
C62 C63 H63 120.1 no
C65 C64 C63 120.3(3) no
C65 C64 H64 119.8 no
C63 C64 H64 119.8 no
C64 C65 C66 120.6(3) no
C64 C65 H65 119.7 no
C66 C65 H65 119.7 no
C61 C66 C65 119.6(3) no
C61 C66 H66 120.2 no
C65 C66 H66 120.2 no
O6 C67 C61 110.7(2) no
O6 C67 H67A 109.5 no
C61 C67 H67A 109.5 no
O6 C67 H67B 109.5 no
C61 C67 H67B 109.5 no
H67A C67 H67B 108.1 no

loop_
_geom_bond_atom_site_label_1
_geom_bond_atom_site_label_2
_geom_bond_distance
_geom_bond_publ_flag
O5 N5 1.282(3) no
O6 C6 1.342(3) no
O6 C67 1.455(3) no
N1 C6 1.316(4) no
N1 C2 1.382(4) no
N2 C2 1.330(4) no
N2 H2A 0.8800 no
N2 H2B 0.8800 no
N3 C2 1.328(4) no
N3 C4 1.332(4) no
N4 C4 1.338(4) no
N4 C41 1.423(4) no
N4 H4 0.8800 no
N5 C5 1.358(4) no
C4 C5 1.451(4) no
C5 C6 1.423(4) no
C41 C42 1.387(4) no
C41 C46 1.399(4) no
C42 C43 1.392(4) no
C42 H42 0.9500 no
C43 C44 1.385(4) no
C43 H43 0.9500 no
C44 C45 1.376(4) no
C44 H44 0.9500 no
C45 C46 1.390(4) no
C45 H45 0.9500 no
C46 H46 0.9500 no
C61 C66 1.391(4) no
C61 C62 1.399(4) no
C61 C67 1.503(4) no
C62 C63 1.396(5) no
C62 H62 0.9500 no
C63 C64 1.377(5) no
C63 H63 0.9500 no
C64 C65 1.375(6) no
C64 H64 0.9500 no
C65 C66 1.408(5) no
C65 H65 0.9500 no
C66 H66 0.9500 no
C67 H67A 0.9900 no
C67 H67B 0.9900 no

loop_
_geom_hbond_atom_site_label_D
_geom_hbond_atom_site_label_H
_geom_hbond_atom_site_label_A
_geom_hbond_site_symmetry_A
_geom_hbond_distance_DH
_geom_hbond_distance_HA
_geom_hbond_distance_DA
_geom_hbond_angle_DHA
_geom_hbond_publ_flag
N4 H4 O5 . 0.88 1.86 2.593(3) 139 y
N2 H2A N5 1_465 0.88 2.07 2.942(3) 173 y
C42 H42 O5 1_465 0.95 2.48 3.215(4) 133 y

loop_
_cod_related_entry_id
_cod_related_entry_database
_cod_related_entry_code
1 ChemSpider 21140340
